data_7000331
loop_
_publ_author_name
'Adams, Christopher J.'
'Anderson, Kirsty M.'
'Connelly, Neil G.'
'Harding, David J.'
'Hayward, Owen D.'
'Orpen, A. Guy'
'Patr\'on, Elena'
'Rieger, Philip H.'

_publ_section_title
;
 The d3/d2 alkyne complexes [MX2(\h-RC&#xE002;CR)Tp&#x2032;]z (X =
 halide, z = 0 and 1+): final links in a d6--d2 redox family tree
;
_journal_issue 3
_journal_name_full 'Dalton Transactions'
_journal_page_first 530
_journal_page_last 543
_journal_paper_doi 10.1039/b813642d
_journal_year 2009
_chemical_formula_moiety 'C29 H32 B Cl2 N6 W'
_chemical_formula_sum 'C29 H32 B Cl2 N6 W'
_chemical_formula_weight 730.17
_chemical_name_systematic
;
?
;
_space_group_IT_number 14
_symmetry_cell_setting monoclinic
_symmetry_space_group_name_Hall '-P 2ybc'
_symmetry_space_group_name_H-M 'P 1 21/c 1'
_atom_sites_solution_hydrogens geom
_atom_sites_solution_primary direct
_atom_sites_solution_secondary difmap
_audit_creation_method SHELXL-97
_cell_angle_alpha 90.00
_cell_angle_beta 109.290(11)
_cell_angle_gamma 90.00
_cell_formula_units_Z 4
_cell_length_a 17.400(2)
_cell_length_b 9.4934(15)
_cell_length_c 18.149(3)
_cell_measurement_reflns_used 230
_cell_measurement_temperature 100(2)
_cell_measurement_theta_max 24.962
_cell_measurement_theta_min 2.29
_cell_volume 2829.6(7)
_computing_cell_refinement 'Bruker SMART (Bruker, 1998)'
_computing_data_collection 'Bruker SMART (Bruker, 1998)'
_computing_data_reduction 'Bruker SAINT (Bruker, 1998)'
_computing_molecular_graphics 'Bruker SHELXTL (Bruker, 1998)'
_computing_publication_material 'Bruker SHELXTL (Bruker, 1998)'
_computing_structure_refinement 'SHELXL-97 (Sheldrick, 1997)'
_computing_structure_solution 'SHELXS-97 (Sheldrick, 1990)'
_diffrn_ambient_temperature 100(2)
_diffrn_measured_fraction_theta_full 0.849
_diffrn_measured_fraction_theta_max 0.849
_diffrn_measurement_device_type 'CCD area detector'
_diffrn_measurement_method '\w scans'
_diffrn_radiation_monochromator graphite
_diffrn_radiation_source 'fine-focus sealed tube'
_diffrn_radiation_type MoK\a
_diffrn_radiation_wavelength 0.71073
_diffrn_reflns_av_R_equivalents 0.0695
_diffrn_reflns_av_sigmaI/netI 0.1229
_diffrn_reflns_limit_h_max 22
_diffrn_reflns_limit_h_min -22
_diffrn_reflns_limit_k_max 12
_diffrn_reflns_limit_k_min -12
_diffrn_reflns_limit_l_max 23
_diffrn_reflns_limit_l_min -23
_diffrn_reflns_number 24031
_diffrn_reflns_theta_full 27.49
_diffrn_reflns_theta_max 27.49
_diffrn_reflns_theta_min 1.24
_diffrn_standards_decay_% 0
_diffrn_standards_number 0
_exptl_absorpt_coefficient_mu 4.302
_exptl_absorpt_correction_T_max 0.9
_exptl_absorpt_correction_T_min 0.5753979
_exptl_absorpt_correction_type multi-scan
_exptl_absorpt_process_details 'SADABS (Sheldrick, 1996)'
_exptl_crystal_colour yellow
_exptl_crystal_density_diffrn 1.714
_exptl_crystal_density_method 'not measured'
_exptl_crystal_description plate
_exptl_crystal_F_000 1444
_exptl_crystal_size_max 0.2
_exptl_crystal_size_mid 0.1
_exptl_crystal_size_min 0.025
_refine_diff_density_max 2.162
_refine_diff_density_min -1.029
_refine_diff_density_rms 0.147
_refine_ls_extinction_method none
_refine_ls_goodness_of_fit_ref 0.803
_refine_ls_hydrogen_treatment constr
_refine_ls_matrix_type full
_refine_ls_number_parameters 358
_refine_ls_number_reflns 5523
_refine_ls_number_restraints 0
_refine_ls_restrained_S_all 0.803
_refine_ls_R_factor_all 0.0540
_refine_ls_R_factor_gt 0.0358
_refine_ls_shift/su_max 0.002
_refine_ls_shift/su_mean 0.000
_refine_ls_structure_factor_coef Fsqd
_refine_ls_weighting_details 'calc w=1/[\s^2^(Fo^2^)+(0.0000P)^2^+3.0233P] where P=(Fo^2^+2Fc^2^)/3'
_refine_ls_weighting_scheme calc
_refine_ls_wR_factor_gt 0.0720
_refine_ls_wR_factor_ref 0.0928
_reflns_number_gt 3889
_reflns_number_total 5523
_reflns_threshold_expression >2sigma(I)
_cod_data_source_file b813642d.txt
_cod_data_source_block 4
_cod_original_cell_volume 2829.5(7)
_cod_original_sg_symbol_H-M P2(1)/c
_cod_database_code 7000331

loop_
_symmetry_equiv_pos_as_xyz
'x, y, z'
'-x, y+1/2, -z+1/2'
'-x, -y, -z'
'x, -y-1/2, z-1/2'

loop_
_atom_site_label
_atom_site_type_symbol
_atom_site_fract_x
_atom_site_fract_y
_atom_site_fract_z
_atom_site_U_iso_or_equiv
_atom_site_adp_type
_atom_site_occupancy
_atom_site_symmetry_multiplicity
_atom_site_calc_flag
_atom_site_refinement_flags
_atom_site_disorder_assembly
_atom_site_disorder_group
W1 W 0.228559(16) 1.06023(3) 0.260787(18) 0.01618(8) Uani 1 1 d . . .
Cl1 Cl 0.26396(10) 1.29952(16) 0.24390(11) 0.0229(3) Uani 1 1 d . . .
Cl2 Cl 0.11387(9) 1.04638(18) 0.14031(10) 0.0239(4) Uani 1 1 d . . .
N1 N 0.1357(3) 1.1557(6) 0.3063(3) 0.0216(12) Uani 1 1 d . . .
N2 N 0.1314(3) 1.1133(6) 0.3770(4) 0.0212(12) Uani 1 1 d . . .
C1 C 0.0613(4) 1.3365(8) 0.2040(4) 0.0286(17) Uani 1 1 d . . .
H1A H 0.1119 1.3743 0.1992 0.043 Uiso 1 1 calc R . .
H1B H 0.0232 1.4138 0.2014 0.043 Uiso 1 1 calc R . .
H1C H 0.0369 1.2700 0.1614 0.043 Uiso 1 1 calc R . .
C2 C 0.0798(4) 1.2616(7) 0.2811(5) 0.0257(17) Uani 1 1 d . . .
C3 C 0.0430(4) 1.2870(7) 0.3364(4) 0.0253(16) Uani 1 1 d . . .
H3A H 0.0032 1.3569 0.3344 0.030 Uiso 1 1 calc R . .
C4 C 0.0754(4) 1.1910(8) 0.3950(5) 0.0277(17) Uani 1 1 d . . .
C5 C 0.0563(5) 1.1693(9) 0.4704(5) 0.038(2) Uani 1 1 d . . .
H5A H 0.1070 1.1713 0.5149 0.057 Uiso 1 1 calc R . .
H5B H 0.0295 1.0780 0.4687 0.057 Uiso 1 1 calc R . .
H5C H 0.0201 1.2446 0.4761 0.057 Uiso 1 1 calc R . .
N3 N 0.3038(3) 1.0804(6) 0.3843(3) 0.0191(12) Uani 1 1 d . . .
N4 N 0.2749(3) 1.0308(5) 0.4407(3) 0.0173(12) Uani 1 1 d . . .
C6 C 0.4371(4) 1.1780(8) 0.3805(4) 0.0229(15) Uani 1 1 d . . .
H6A H 0.4299 1.1277 0.3315 0.034 Uiso 1 1 calc R . .
H6B H 0.4940 1.1703 0.4144 0.034 Uiso 1 1 calc R . .
H6C H 0.4231 1.2775 0.3693 0.034 Uiso 1 1 calc R . .
C7 C 0.3830(4) 1.1151(7) 0.4205(4) 0.0195(14) Uani 1 1 d . . .
C8 C 0.4037(4) 1.0844(7) 0.4994(4) 0.0228(15) Uani 1 1 d . . .
H8A H 0.4555 1.0968 0.5381 0.027 Uiso 1 1 calc R . .
C9 C 0.3346(4) 1.0323(7) 0.5106(4) 0.0207(15) Uani 1 1 d . . .
C10 C 0.3233(4) 0.9904(8) 0.5857(4) 0.0253(15) Uani 1 1 d . . .
H10A H 0.2888 0.9063 0.5773 0.038 Uiso 1 1 calc R . .
H10B H 0.2972 1.0675 0.6045 0.038 Uiso 1 1 calc R . .
H10C H 0.3764 0.9698 0.6246 0.038 Uiso 1 1 calc R . .
N5 N 0.1840(3) 0.8678(6) 0.2953(3) 0.0180(12) Uani 1 1 d . . .
N6 N 0.1677(3) 0.8612(6) 0.3646(3) 0.0190(12) Uani 1 1 d . . .
C11 C 0.1827(4) 0.7025(7) 0.1876(4) 0.0269(16) Uani 1 1 d . . .
H11A H 0.1630 0.7797 0.1502 0.040 Uiso 1 1 calc R . .
H11B H 0.1526 0.6162 0.1663 0.040 Uiso 1 1 calc R . .
H11C H 0.2409 0.6875 0.1970 0.040 Uiso 1 1 calc R . .
C12 C 0.1698(4) 0.7392(7) 0.2628(4) 0.0217(15) Uani 1 1 d . . .
C13 C 0.1453(4) 0.6511(7) 0.3131(4) 0.0236(15) Uani 1 1 d . . .
H13A H 0.1321 0.5539 0.3051 0.028 Uiso 1 1 calc R . .
C14 C 0.1439(4) 0.7291(7) 0.3745(4) 0.0201(14) Uani 1 1 d . . .
C15 C 0.1223(4) 0.6860(7) 0.4447(4) 0.0247(15) Uani 1 1 d . . .
H15A H 0.0908 0.5984 0.4334 0.037 Uiso 1 1 calc R . .
H15B H 0.0898 0.7603 0.4577 0.037 Uiso 1 1 calc R . .
H15C H 0.1723 0.6712 0.4890 0.037 Uiso 1 1 calc R . .
B1 B 0.1852(5) 0.9909(9) 0.4204(5) 0.0227(17) Uani 1 1 d . . .
H1 H 0.1727 0.9676 0.4690 0.027 Uiso 1 1 calc R . .
C16 C 0.3259(4) 0.9433(7) 0.2560(4) 0.0188(13) Uani 1 1 d . . .
C17 C 0.2907(4) 1.0019(7) 0.1886(4) 0.0156(13) Uani 1 1 d . . .
C18 C 0.2934(4) 1.0044(7) 0.1092(4) 0.0177(14) Uani 1 1 d . . .
C19 C 0.2593(4) 1.1131(7) 0.0571(4) 0.0196(14) Uani 1 1 d . . .
H19A H 0.2318 1.1884 0.0722 0.024 Uiso 1 1 calc R . .
C20 C 0.2658(4) 1.1106(7) -0.0170(4) 0.0224(15) Uani 1 1 d . . .
H20A H 0.2437 1.1859 -0.0520 0.027 Uiso 1 1 calc R . .
C21 C 0.3039(4) 1.0009(8) -0.0407(4) 0.0227(15) Uani 1 1 d . . .
H21A H 0.3083 1.0009 -0.0915 0.027 Uiso 1 1 calc R . .
C22 C 0.3356(4) 0.8909(7) 0.0102(4) 0.0193(14) Uani 1 1 d . . .
H22A H 0.3603 0.8134 -0.0064 0.023 Uiso 1 1 calc R . .
C23 C 0.3316(4) 0.8925(7) 0.0837(4) 0.0206(14) Uani 1 1 d . . .
H23A H 0.3550 0.8173 0.1184 0.025 Uiso 1 1 calc R . .
C24 C 0.3927(4) 0.8470(7) 0.2949(4) 0.0195(14) Uani 1 1 d . . .
C25 C 0.4634(4) 0.8479(7) 0.2747(4) 0.0220(15) Uani 1 1 d . . .
H25A H 0.4688 0.9133 0.2371 0.026 Uiso 1 1 calc R . .
C26 C 0.5256(4) 0.7541(8) 0.3091(4) 0.0244(16) Uani 1 1 d . . .
H26A H 0.5742 0.7556 0.2961 0.029 Uiso 1 1 calc R . .
C27 C 0.5162(4) 0.6576(8) 0.3628(5) 0.0295(17) Uani 1 1 d . . .
H27A H 0.5586 0.5921 0.3857 0.035 Uiso 1 1 calc R . .
C28 C 0.4482(4) 0.6542(8) 0.3836(5) 0.0320(18) Uani 1 1 d . . .
H28A H 0.4432 0.5869 0.4205 0.038 Uiso 1 1 calc R . .
C29 C 0.3861(4) 0.7496(8) 0.3506(4) 0.0269(16) Uani 1 1 d . . .
H29A H 0.3388 0.7492 0.3658 0.032 Uiso 1 1 calc R . .

loop_
_atom_site_aniso_label
_atom_site_aniso_U_11
_atom_site_aniso_U_22
_atom_site_aniso_U_33
_atom_site_aniso_U_23
_atom_site_aniso_U_13
_atom_site_aniso_U_12
W1 0.01598(13) 0.01650(13) 0.01706(13) 0.00054(13) 0.00684(9) 0.00047(12)
Cl1 0.0248(8) 0.0183(8) 0.0269(8) 0.0018(8) 0.0103(6) -0.0012(7)
Cl2 0.0192(8) 0.0282(9) 0.0224(8) 0.0009(7) 0.0045(7) -0.0010(7)
N1 0.020(3) 0.018(3) 0.030(3) -0.002(3) 0.013(3) -0.002(2)
N2 0.020(3) 0.017(3) 0.028(3) -0.007(3) 0.011(3) -0.003(2)
C1 0.024(4) 0.021(4) 0.037(4) -0.003(3) 0.005(3) 0.003(3)
C2 0.014(3) 0.020(4) 0.041(5) -0.005(3) 0.007(3) -0.002(3)
C3 0.022(3) 0.018(4) 0.037(4) -0.005(3) 0.011(3) 0.000(3)
C4 0.020(3) 0.028(4) 0.038(4) -0.012(4) 0.014(3) -0.004(3)
C5 0.043(5) 0.035(5) 0.050(5) -0.010(4) 0.035(4) 0.000(4)
N3 0.021(3) 0.016(3) 0.022(3) 0.001(2) 0.010(2) 0.003(2)
N4 0.020(3) 0.014(3) 0.020(3) -0.004(2) 0.010(2) -0.001(2)
C6 0.022(3) 0.027(4) 0.021(3) 0.004(3) 0.009(3) -0.002(3)
C7 0.015(3) 0.020(3) 0.023(4) 0.001(3) 0.006(3) 0.001(3)
C8 0.022(3) 0.025(4) 0.020(4) -0.003(3) 0.005(3) 0.002(3)
C9 0.031(4) 0.015(3) 0.017(3) -0.004(3) 0.009(3) 0.003(3)
C10 0.034(4) 0.022(4) 0.022(4) -0.002(3) 0.012(3) 0.000(3)
N5 0.019(3) 0.018(3) 0.016(3) -0.001(2) 0.004(2) -0.003(2)
N6 0.018(3) 0.020(3) 0.021(3) 0.000(2) 0.009(2) 0.001(2)
C11 0.037(4) 0.018(4) 0.028(4) -0.004(3) 0.015(3) -0.003(3)
C12 0.023(3) 0.017(3) 0.024(4) 0.001(3) 0.005(3) 0.003(3)
C13 0.027(4) 0.017(3) 0.028(4) 0.002(3) 0.009(3) -0.005(3)
C14 0.016(3) 0.018(3) 0.025(4) 0.005(3) 0.005(3) 0.005(3)
C15 0.025(4) 0.023(4) 0.029(4) 0.006(3) 0.012(3) -0.001(3)
B1 0.023(4) 0.028(4) 0.021(4) 0.001(4) 0.013(3) 0.002(3)
C16 0.022(3) 0.016(3) 0.020(3) -0.006(3) 0.009(3) -0.003(3)
C17 0.018(3) 0.014(3) 0.015(3) -0.006(3) 0.006(3) -0.006(3)
C18 0.017(3) 0.019(3) 0.018(3) -0.003(3) 0.007(3) -0.005(3)
C19 0.021(3) 0.017(3) 0.022(4) -0.002(3) 0.007(3) -0.002(3)
C20 0.021(3) 0.022(3) 0.022(4) 0.004(3) 0.004(3) -0.005(3)
C21 0.021(3) 0.027(4) 0.020(4) -0.004(3) 0.007(3) -0.006(3)
C22 0.018(3) 0.021(3) 0.019(3) -0.008(3) 0.007(3) -0.003(3)
C23 0.023(3) 0.015(3) 0.024(4) 0.002(3) 0.006(3) -0.002(3)
C24 0.019(3) 0.023(4) 0.015(3) -0.001(3) 0.003(3) 0.004(3)
C25 0.021(3) 0.029(4) 0.017(3) 0.003(3) 0.008(3) -0.001(3)
C26 0.014(3) 0.038(4) 0.020(4) -0.007(3) 0.004(3) 0.001(3)
C27 0.023(4) 0.032(4) 0.030(4) -0.002(4) 0.003(3) 0.008(3)
C28 0.025(4) 0.032(4) 0.036(4) 0.015(4) 0.007(3) 0.005(3)
C29 0.022(4) 0.038(4) 0.023(4) 0.004(3) 0.011(3) 0.001(3)

loop_
_atom_type_symbol
_atom_type_description
_atom_type_scat_dispersion_real
_atom_type_scat_dispersion_imag
_atom_type_scat_source
C C 0.0033 0.0016 'International Tables Vol C Tables 4.2.6.8 and 6.1.1.4'
H H 0.0000 0.0000 'International Tables Vol C Tables 4.2.6.8 and 6.1.1.4'
N N 0.0061 0.0033 'International Tables Vol C Tables 4.2.6.8 and 6.1.1.4'
Cl Cl 0.1484 0.1585 'International Tables Vol C Tables 4.2.6.8 and 6.1.1.4'
W W -0.8490 6.8722 'International Tables Vol C Tables 4.2.6.8 and 6.1.1.4'
B B 0.0013 0.0007 'International Tables Vol C Tables 4.2.6.8 and 6.1.1.4'

loop_
_geom_angle_atom_site_label_1
_geom_angle_atom_site_label_2
_geom_angle_atom_site_label_3
_geom_angle
_geom_angle_site_symmetry_1
_geom_angle_site_symmetry_3
_geom_angle_publ_flag
C17 W1 C16 37.1(3) . . ?
C17 W1 N5 106.0(2) . . ?
C16 W1 N5 86.3(2) . . ?
C17 W1 N3 114.6(2) . . ?
C16 W1 N3 82.4(2) . . ?
N5 W1 N3 85.9(2) . . ?
C17 W1 N1 162.2(2) . . ?
C16 W1 N1 160.6(2) . . ?
N5 W1 N1 82.2(2) . . ?
N3 W1 N1 81.2(2) . . ?
C17 W1 Cl1 87.81(19) . . ?
C16 W1 Cl1 104.86(19) . . ?
N5 W1 Cl1 166.18(15) . . ?
N3 W1 Cl1 87.49(15) . . ?
N1 W1 Cl1 84.87(14) . . ?
C17 W1 Cl2 81.87(18) . . ?
C16 W1 Cl2 112.17(19) . . ?
N5 W1 Cl2 87.04(15) . . ?
N3 W1 Cl2 163.29(14) . . ?
N1 W1 Cl2 82.83(15) . . ?
Cl1 W1 Cl2 96.05(6) . . ?
C2 N1 N2 106.0(6) . . ?
C2 N1 W1 134.1(5) . . ?
N2 N1 W1 119.8(4) . . ?
C4 N2 N1 109.6(6) . . ?
C4 N2 B1 131.0(7) . . ?
N1 N2 B1 119.3(5) . . ?
C2 C1 H1A 109.5 . . ?
C2 C1 H1B 109.5 . . ?
H1A C1 H1B 109.5 . . ?
C2 C1 H1C 109.5 . . ?
H1A C1 H1C 109.5 . . ?
H1B C1 H1C 109.5 . . ?
N1 C2 C3 109.6(7) . . ?
N1 C2 C1 124.6(6) . . ?
C3 C2 C1 125.8(6) . . ?
C4 C3 C2 106.1(6) . . ?
C4 C3 H3A 127.0 . . ?
C2 C3 H3A 127.0 . . ?
N2 C4 C3 108.7(7) . . ?
N2 C4 C5 122.3(7) . . ?
C3 C4 C5 129.0(7) . . ?
C4 C5 H5A 109.5 . . ?
C4 C5 H5B 109.5 . . ?
H5A C5 H5B 109.5 . . ?
C4 C5 H5C 109.5 . . ?
H5A C5 H5C 109.5 . . ?
H5B C5 H5C 109.5 . . ?
C7 N3 N4 106.7(5) . . ?
C7 N3 W1 133.0(4) . . ?
N4 N3 W1 119.5(4) . . ?
C9 N4 N3 110.0(5) . . ?
C9 N4 B1 129.5(6) . . ?
N3 N4 B1 120.3(6) . . ?
C7 C6 H6A 109.5 . . ?
C7 C6 H6B 109.5 . . ?
H6A C6 H6B 109.5 . . ?
C7 C6 H6C 109.5 . . ?
H6A C6 H6C 109.5 . . ?
H6B C6 H6C 109.5 . . ?
N3 C7 C8 108.9(6) . . ?
N3 C7 C6 124.4(6) . . ?
C8 C7 C6 126.7(6) . . ?
C9 C8 C7 106.7(6) . . ?
C9 C8 H8A 126.7 . . ?
C7 C8 H8A 126.7 . . ?
N4 C9 C8 107.6(7) . . ?
N4 C9 C10 124.3(6) . . ?
C8 C9 C10 128.0(7) . . ?
C9 C10 H10A 109.5 . . ?
C9 C10 H10B 109.5 . . ?
H10A C10 H10B 109.5 . . ?
C9 C10 H10C 109.5 . . ?
H10A C10 H10C 109.5 . . ?
H10B C10 H10C 109.5 . . ?
C12 N5 N6 107.2(5) . . ?
C12 N5 W1 132.4(5) . . ?
N6 N5 W1 120.3(4) . . ?
C14 N6 N5 109.1(6) . . ?
C14 N6 B1 130.5(6) . . ?
N5 N6 B1 120.1(5) . . ?
C12 C11 H11A 109.5 . . ?
C12 C11 H11B 109.5 . . ?
H11A C11 H11B 109.5 . . ?
C12 C11 H11C 109.5 . . ?
H11A C11 H11C 109.5 . . ?
H11B C11 H11C 109.5 . . ?
N5 C12 C13 107.9(6) . . ?
N5 C12 C11 123.5(6) . . ?
C13 C12 C11 128.5(6) . . ?
C14 C13 C12 107.6(6) . . ?
C14 C13 H13A 126.2 . . ?
C12 C13 H13A 126.2 . . ?
C13 C14 N6 108.1(6) . . ?
C13 C14 C15 129.2(6) . . ?
N6 C14 C15 122.7(6) . . ?
C14 C15 H15A 109.5 . . ?
C14 C15 H15B 109.5 . . ?
H15A C15 H15B 109.5 . . ?
C14 C15 H15C 109.5 . . ?
H15A C15 H15C 109.5 . . ?
H15B C15 H15C 109.5 . . ?
N4 B1 N2 109.6(6) . . ?
N4 B1 N6 108.5(5) . . ?
N2 B1 N6 108.0(6) . . ?
N4 B1 H1 110.2 . . ?
N2 B1 H1 110.2 . . ?
N6 B1 H1 110.2 . . ?
C17 C16 C24 140.7(6) . . ?
C17 C16 W1 70.7(4) . . ?
C24 C16 W1 148.6(5) . . ?
C16 C17 C18 141.3(7) . . ?
C16 C17 W1 72.2(4) . . ?
C18 C17 W1 146.2(5) . . ?
C19 C18 C23 118.4(6) . . ?
C19 C18 C17 122.6(6) . . ?
C23 C18 C17 119.0(6) . . ?
C20 C19 C18 119.6(7) . . ?
C20 C19 H19A 120.2 . . ?
C18 C19 H19A 120.2 . . ?
C21 C20 C19 121.2(7) . . ?
C21 C20 H20A 119.4 . . ?
C19 C20 H20A 119.4 . . ?
C20 C21 C22 119.3(7) . . ?
C20 C21 H21A 120.4 . . ?
C22 C21 H21A 120.4 . . ?
C23 C22 C21 120.6(7) . . ?
C23 C22 H22A 119.7 . . ?
C21 C22 H22A 119.7 . . ?
C22 C23 C18 120.9(7) . . ?
C22 C23 H23A 119.5 . . ?
C18 C23 H23A 119.5 . . ?
C25 C24 C29 118.9(6) . . ?
C25 C24 C16 119.9(6) . . ?
C29 C24 C16 121.2(6) . . ?
C26 C25 C24 120.2(7) . . ?
C26 C25 H25A 119.9 . . ?
C24 C25 H25A 119.9 . . ?
C25 C26 C27 119.2(6) . . ?
C25 C26 H26A 120.4 . . ?
C27 C26 H26A 120.4 . . ?
C28 C27 C26 121.9(7) . . ?
C28 C27 H27A 119.1 . . ?
C26 C27 H27A 119.1 . . ?
C27 C28 C29 119.5(7) . . ?
C27 C28 H28A 120.3 . . ?
C29 C28 H28A 120.3 . . ?
C28 C29 C24 120.3(6) . . ?
C28 C29 H29A 119.9 . . ?
C24 C29 H29A 119.9 . . ?

loop_
_geom_bond_atom_site_label_1
_geom_bond_atom_site_label_2
_geom_bond_distance
_geom_bond_site_symmetry_2
_geom_bond_publ_flag
W1 C17 2.032(6) . ?
W1 C16 2.050(6) . ?
W1 N5 2.157(5) . ?
W1 N3 2.199(6) . ?
W1 N1 2.234(5) . ?
W1 Cl1 2.3996(16) . ?
W1 Cl2 2.4284(17) . ?
N1 C2 1.368(9) . ?
N1 N2 1.371(8) . ?
N2 C4 1.346(9) . ?
N2 B1 1.537(10) . ?
C1 C2 1.505(10) . ?
C1 H1A 0.9800 . ?
C1 H1B 0.9800 . ?
C1 H1C 0.9800 . ?
C2 C3 1.381(10) . ?
C3 C4 1.373(10) . ?
C3 H3A 0.9500 . ?
C4 C5 1.525(11) . ?
C5 H5A 0.9800 . ?
C5 H5B 0.9800 . ?
C5 H5C 0.9800 . ?
N3 C7 1.358(8) . ?
N3 N4 1.364(8) . ?
N4 C9 1.349(9) . ?
N4 B1 1.528(9) . ?
C6 C7 1.490(9) . ?
C6 H6A 0.9800 . ?
C6 H6B 0.9800 . ?
C6 H6C 0.9800 . ?
C7 C8 1.386(10) . ?
C8 C9 1.376(10) . ?
C8 H8A 0.9500 . ?
C9 C10 1.494(10) . ?
C10 H10A 0.9800 . ?
C10 H10B 0.9800 . ?
C10 H10C 0.9800 . ?
N5 C12 1.342(8) . ?
N5 N6 1.380(8) . ?
N6 C14 1.351(8) . ?
N6 B1 1.559(10) . ?
C11 C12 1.495(10) . ?
C11 H11A 0.9800 . ?
C11 H11B 0.9800 . ?
C11 H11C 0.9800 . ?
C12 C13 1.405(9) . ?
C13 C14 1.346(10) . ?
C13 H13A 0.9500 . ?
C14 C15 1.499(9) . ?
C15 H15A 0.9800 . ?
C15 H15B 0.9800 . ?
C15 H15C 0.9800 . ?
B1 H1 1.0000 . ?
C16 C17 1.300(9) . ?
C16 C24 1.464(9) . ?
C17 C18 1.456(9) . ?
C18 C19 1.393(9) . ?
C18 C23 1.411(10) . ?
C19 C20 1.385(10) . ?
C19 H19A 0.9500 . ?
C20 C21 1.376(10) . ?
C20 H20A 0.9500 . ?
C21 C22 1.383(10) . ?
C21 H21A 0.9500 . ?
C22 C23 1.359(10) . ?
C22 H22A 0.9500 . ?
C23 H23A 0.9500 . ?
C24 C25 1.395(9) . ?
C24 C29 1.403(10) . ?
C25 C26 1.381(9) . ?
C25 H25A 0.9500 . ?
C26 C27 1.386(10) . ?
C26 H26A 0.9500 . ?
C27 C28 1.356(11) . ?
C27 H27A 0.9500 . ?
C28 C29 1.385(10) . ?
C28 H28A 0.9500 . ?
C29 H29A 0.9500 . ?
